data_7206318
loop_
_publ_author_name
'Kara, Hulya'
'Adams, Christopher J.'
'Schwarz, Bj\"orn'
'Orpen, A. Guy'

_publ_section_title
;
 The use of [Fe(dithiooxalate)2(NO)]2&#x2212; as a tecton in crystal
 engineering
;
_journal_issue 16
_journal_name_full CrystEngComm
_journal_page_first 5082
_journal_paper_doi 10.1039/c1ce05309d
_journal_volume 13
_journal_year 2011
_chemical_formula_sum 'C14 H10 Fe N3 O5 S4'
_chemical_formula_weight 484.34
_chemical_name_systematic
;
?
;
_space_group_IT_number 61
_symmetry_cell_setting orthorhombic
_symmetry_space_group_name_Hall '-P 2ac 2ab'
_symmetry_space_group_name_H-M 'P b c a'
_atom_sites_solution_hydrogens geom
_atom_sites_solution_primary direct
_atom_sites_solution_secondary difmap
_audit_creation_method SHELXL-97
_cell_angle_alpha 90.00
_cell_angle_beta 90.00
_cell_angle_gamma 90.00
_cell_formula_units_Z 8
_cell_length_a 16.093(3)
_cell_length_b 13.984(3)
_cell_length_c 16.470(3)
_cell_measurement_reflns_used 7860
_cell_measurement_temperature 100(2)
_cell_measurement_theta_max 27.4725
_cell_measurement_theta_min 2.2915
_cell_volume 3706.5(13)
_computing_cell_refinement 'SAINT (Bruker, 2002)'
_computing_data_collection 'SMART (Bruker, 2002)'
_computing_data_reduction 'SHELXTL (Bruker, 2002)'
_computing_molecular_graphics SHELXTL
_computing_publication_material SHELXTL
_computing_structure_refinement SHELXTL
_computing_structure_solution SHELXTL
_diffrn_ambient_temperature 100(2)
_diffrn_measured_fraction_theta_full 1.000
_diffrn_measured_fraction_theta_max 1.000
_diffrn_measurement_device_type 'Bruker SMART APEX CCD area-detector'
_diffrn_measurement_method 'phi and omega scans'
_diffrn_radiation_monochromator graphite
_diffrn_radiation_source 'fine-focus sealed tube'
_diffrn_radiation_type MoK\a
_diffrn_radiation_wavelength 0.71073
_diffrn_reflns_av_R_equivalents 0.0341
_diffrn_reflns_av_sigmaI/netI 0.0242
_diffrn_reflns_limit_h_max 20
_diffrn_reflns_limit_h_min -19
_diffrn_reflns_limit_k_max 18
_diffrn_reflns_limit_k_min -17
_diffrn_reflns_limit_l_max 21
_diffrn_reflns_limit_l_min -19
_diffrn_reflns_number 24467
_diffrn_reflns_theta_full 27.48
_diffrn_reflns_theta_max 27.48
_diffrn_reflns_theta_min 2.29
_exptl_absorpt_coefficient_mu 1.296
_exptl_absorpt_correction_T_max 0.878
_exptl_absorpt_correction_T_min 0.856
_exptl_absorpt_correction_type multi-scan
_exptl_absorpt_process_details '(SADABS; Sheldrick, 2003)'
_exptl_crystal_colour green
_exptl_crystal_density_diffrn 1.736
_exptl_crystal_density_method 'not measured'
_exptl_crystal_description block
_exptl_crystal_F_000 1960
_exptl_crystal_size_max 0.3
_exptl_crystal_size_mid 0.1
_exptl_crystal_size_min 0.1
_refine_diff_density_max 0.501
_refine_diff_density_min -0.222
_refine_diff_density_rms 0.075
_refine_ls_extinction_method none
_refine_ls_goodness_of_fit_ref 1.041
_refine_ls_hydrogen_treatment constr
_refine_ls_matrix_type full
_refine_ls_number_parameters 244
_refine_ls_number_reflns 4244
_refine_ls_number_restraints 0
_refine_ls_restrained_S_all 1.041
_refine_ls_R_factor_all 0.0345
_refine_ls_R_factor_gt 0.0280
_refine_ls_shift/su_max 0.001
_refine_ls_shift/su_mean 0.000
_refine_ls_structure_factor_coef Fsqd
_refine_ls_weighting_details 'calc w=1/[\s^2^(Fo^2^)+(0.0375P)^2^+1.5111P] where P=(Fo^2^+2Fc^2^)/3'
_refine_ls_weighting_scheme calc
_refine_ls_wR_factor_gt 0.0661
_refine_ls_wR_factor_ref 0.0695
_reflns_number_gt 3693
_reflns_number_total 4244
_reflns_threshold_expression >2sigma(I)
_cod_data_source_file c1ce05309d.txt
_cod_data_source_block 2
_cod_original_cell_volume 3706.4(13)
_cod_original_sg_symbol_H-M Pbca
_cod_database_code 7206318

loop_
_symmetry_equiv_pos_as_xyz
'x, y, z'
'-x+1/2, -y, z+1/2'
'-x, y+1/2, -z+1/2'
'x+1/2, -y+1/2, -z'
'-x, -y, -z'
'x-1/2, y, -z-1/2'
'x, -y-1/2, z-1/2'
'-x-1/2, y-1/2, z'

loop_
_atom_site_label
_atom_site_type_symbol
_atom_site_fract_x
_atom_site_fract_y
_atom_site_fract_z
_atom_site_U_iso_or_equiv
_atom_site_adp_type
_atom_site_occupancy
_atom_site_symmetry_multiplicity
_atom_site_calc_flag
_atom_site_refinement_flags
_atom_site_disorder_assembly
_atom_site_disorder_group
C1 C 0.18477(11) 0.20372(12) 0.46320(10) 0.0194(3) Uani 1 1 d . . .
C2 C 0.20341(10) 0.29501(12) 0.51238(10) 0.0187(3) Uani 1 1 d . . .
C3 C 0.10446(11) 0.54138(13) 0.22368(10) 0.0203(3) Uani 1 1 d . . .
C4 C 0.08034(11) 0.45061(13) 0.17561(10) 0.0196(3) Uani 1 1 d . . .
C5 C 0.94198(12) 0.20597(14) 0.48543(11) 0.0269(4) Uani 1 1 d . . .
H5 H 0.9621 0.2274 0.4343 0.032 Uiso 1 1 calc R . .
C6 C 0.94156(13) 0.26677(14) 0.55147(11) 0.0286(4) Uani 1 1 d . . .
H6 H 0.9611 0.3306 0.5464 0.034 Uiso 1 1 calc R . .
C7 C 0.91219(12) 0.23312(13) 0.62514(11) 0.0222(4) Uani 1 1 d . . .
H7 H 0.9125 0.2741 0.6712 0.027 Uiso 1 1 calc R . .
C8 C 0.88242(10) 0.14066(12) 0.63268(10) 0.0170(3) Uani 1 1 d . . .
C9 C 0.85081(10) 0.10274(12) 0.71098(10) 0.0169(3) Uani 1 1 d . . .
C10 C 0.81568(10) 0.16395(13) 0.76765(10) 0.0187(3) Uani 1 1 d . . .
H10 H 0.8123 0.2306 0.7568 0.022 Uiso 1 1 calc R . .
C11 C 0.78806(11) 0.03594(14) 0.85631(11) 0.0231(4) Uani 1 1 d . . .
H11 H 0.7651 0.0141 0.9061 0.028 Uiso 1 1 calc R . .
C12 C 0.82312(12) -0.02802(13) 0.80286(11) 0.0253(4) Uani 1 1 d . . .
H12 H 0.8253 -0.0943 0.8154 0.030 Uiso 1 1 calc R . .
C13 C 0.85509(12) 0.00593(13) 0.73051(10) 0.0221(4) Uani 1 1 d . . .
H13 H 0.8803 -0.0374 0.6936 0.027 Uiso 1 1 calc R . .
C14 C 0.88407(10) 0.08230(13) 0.56430(10) 0.0189(3) Uani 1 1 d . . .
H14 H 0.8642 0.0184 0.5674 0.023 Uiso 1 1 calc R . .
Fe1 Fe 0.104265(15) 0.375986(17) 0.357296(14) 0.01511(7) Uani 1 1 d . . .
N1 N 0.00825(9) 0.39863(11) 0.39440(9) 0.0214(3) Uani 1 1 d . . .
N2 N 0.91369(9) 0.11645(11) 0.49414(9) 0.0208(3) Uani 1 1 d . . .
H2 H 0.9146 0.0783 0.4517 0.025 Uiso 1 1 calc R . .
N3 N 0.78644(9) 0.12888(11) 0.83788(9) 0.0211(3) Uani 1 1 d . . .
H3 H 0.7652 0.1690 0.8734 0.025 Uiso 1 1 calc R . .
O1 O 0.20426(9) 0.12687(9) 0.49236(8) 0.0278(3) Uani 1 1 d . . .
O2 O 0.23809(8) 0.28666(9) 0.57875(7) 0.0260(3) Uani 1 1 d . . .
O3 O 0.10205(9) 0.61836(9) 0.18868(8) 0.0284(3) Uani 1 1 d . . .
O4 O 0.06225(8) 0.46120(10) 0.10345(7) 0.0260(3) Uani 1 1 d . . .
O5 O -0.04412(9) 0.44414(12) 0.42533(9) 0.0397(4) Uani 1 1 d . . .
S1 S 0.13822(3) 0.21832(3) 0.36895(3) 0.02367(11) Uani 1 1 d . . .
S2 S 0.17705(3) 0.40362(3) 0.47168(3) 0.02120(10) Uani 1 1 d . . .
S3 S 0.13691(3) 0.52706(3) 0.32330(3) 0.02359(11) Uani 1 1 d . . .
S4 S 0.08218(3) 0.34221(3) 0.22407(3) 0.02020(10) Uani 1 1 d . . .

loop_
_atom_site_aniso_label
_atom_site_aniso_U_11
_atom_site_aniso_U_22
_atom_site_aniso_U_33
_atom_site_aniso_U_23
_atom_site_aniso_U_13
_atom_site_aniso_U_12
C1 0.0208(8) 0.0169(9) 0.0204(8) -0.0019(6) -0.0009(7) 0.0022(7)
C2 0.0173(8) 0.0180(9) 0.0207(8) -0.0019(6) 0.0006(6) 0.0020(6)
C3 0.0247(9) 0.0178(9) 0.0184(8) 0.0010(6) 0.0037(7) -0.0017(7)
C4 0.0209(8) 0.0192(9) 0.0189(8) 0.0008(7) 0.0029(6) -0.0020(7)
C5 0.0325(10) 0.0285(10) 0.0196(9) -0.0004(7) 0.0051(7) -0.0057(8)
C6 0.0422(11) 0.0204(10) 0.0233(9) -0.0008(7) 0.0043(8) -0.0089(8)
C7 0.0301(9) 0.0178(9) 0.0188(8) -0.0032(7) 0.0015(7) -0.0015(7)
C8 0.0184(8) 0.0161(8) 0.0165(8) -0.0018(6) 0.0006(6) 0.0022(6)
C9 0.0175(8) 0.0180(8) 0.0152(8) -0.0025(6) -0.0011(6) -0.0007(6)
C10 0.0200(8) 0.0177(9) 0.0186(8) 0.0002(6) -0.0001(6) 0.0031(6)
C11 0.0221(9) 0.0283(10) 0.0189(8) 0.0052(7) -0.0023(7) -0.0007(7)
C12 0.0329(10) 0.0186(9) 0.0243(9) 0.0023(7) -0.0027(8) -0.0023(7)
C13 0.0310(10) 0.0161(9) 0.0193(8) -0.0046(7) -0.0012(7) -0.0009(7)
C14 0.0199(8) 0.0175(8) 0.0193(8) -0.0029(6) -0.0003(6) 0.0006(6)
Fe1 0.01713(13) 0.01320(13) 0.01499(12) -0.00028(8) 0.00083(9) -0.00015(9)
N1 0.0183(7) 0.0269(8) 0.0190(7) 0.0052(6) 0.0007(6) 0.0022(6)
N2 0.0233(8) 0.0226(8) 0.0166(7) -0.0055(6) 0.0014(6) -0.0002(6)
N3 0.0211(8) 0.0261(8) 0.0162(7) -0.0004(6) 0.0021(6) 0.0069(6)
O1 0.0390(8) 0.0161(7) 0.0284(7) -0.0005(5) -0.0086(6) 0.0050(5)
O2 0.0331(7) 0.0217(7) 0.0232(6) -0.0032(5) -0.0095(5) 0.0052(5)
O3 0.0428(9) 0.0196(7) 0.0227(7) 0.0040(5) 0.0005(6) -0.0022(6)
O4 0.0358(7) 0.0249(7) 0.0173(6) 0.0029(5) 0.0001(5) -0.0055(6)
O5 0.0282(8) 0.0519(10) 0.0389(8) 0.0042(7) 0.0076(6) 0.0175(7)
S1 0.0355(3) 0.0139(2) 0.0216(2) -0.00369(16) -0.00886(18) 0.00274(18)
S2 0.0293(2) 0.0138(2) 0.0205(2) -0.00317(16) -0.00531(17) 0.00139(17)
S3 0.0371(3) 0.0149(2) 0.0188(2) 0.00010(16) -0.00198(18) -0.00418(18)
S4 0.0277(2) 0.0164(2) 0.0164(2) -0.00034(15) -0.00113(16) -0.00277(17)

loop_
_atom_type_symbol
_atom_type_description
_atom_type_scat_dispersion_real
_atom_type_scat_dispersion_imag
_atom_type_scat_source
C C 0.0033 0.0016 'International Tables Vol C Tables 4.2.6.8 and 6.1.1.4'
H H 0.0000 0.0000 'International Tables Vol C Tables 4.2.6.8 and 6.1.1.4'
N N 0.0061 0.0033 'International Tables Vol C Tables 4.2.6.8 and 6.1.1.4'
O O 0.0106 0.0060 'International Tables Vol C Tables 4.2.6.8 and 6.1.1.4'
S S 0.1246 0.1234 'International Tables Vol C Tables 4.2.6.8 and 6.1.1.4'
Fe Fe 0.3463 0.8444 'International Tables Vol C Tables 4.2.6.8 and 6.1.1.4'

loop_
_geom_angle_atom_site_label_1
_geom_angle_atom_site_label_2
_geom_angle_atom_site_label_3
_geom_angle
_geom_angle_site_symmetry_1
_geom_angle_site_symmetry_3
_geom_angle_publ_flag
O1 C1 C2 118.25(15) . . ?
O1 C1 S1 124.58(14) . . ?
C2 C1 S1 117.16(12) . . ?
O2 C2 C1 118.40(15) . . ?
O2 C2 S2 122.88(13) . . ?
C1 C2 S2 118.71(12) . . ?
O3 C3 C4 118.30(15) . . ?
O3 C3 S3 123.91(14) . . ?
C4 C3 S3 117.75(12) . . ?
O4 C4 C3 117.04(15) . . ?
O4 C4 S4 124.02(14) . . ?
C3 C4 S4 118.93(12) . . ?
N2 C5 C6 119.30(17) . . ?
N2 C5 H5 120.4 . . ?
C6 C5 H5 120.4 . . ?
C5 C6 C7 118.87(17) . . ?
C5 C6 H6 120.6 . . ?
C7 C6 H6 120.6 . . ?
C8 C7 C6 120.94(16) . . ?
C8 C7 H7 119.5 . . ?
C6 C7 H7 119.5 . . ?
C7 C8 C14 117.95(16) . . ?
C7 C8 C9 122.02(15) . . ?
C14 C8 C9 120.02(16) . . ?
C10 C9 C13 117.68(16) . . ?
C10 C9 C8 120.26(15) . . ?
C13 C9 C8 122.06(15) . . ?
N3 C10 C9 119.84(16) . . ?
N3 C10 H10 120.1 . . ?
C9 C10 H10 120.1 . . ?
N3 C11 C12 119.69(17) . . ?
N3 C11 H11 120.2 . . ?
C12 C11 H11 120.2 . . ?
C11 C12 C13 118.75(17) . . ?
C11 C12 H12 120.6 . . ?
C13 C12 H12 120.6 . . ?
C12 C13 C9 120.97(17) . . ?
C12 C13 H13 119.5 . . ?
C9 C13 H13 119.5 . . ?
N2 C14 C8 119.77(16) . . ?
N2 C14 H14 120.1 . . ?
C8 C14 H14 120.1 . . ?
N1 Fe1 S3 97.33(6) . . ?
N1 Fe1 S2 98.09(5) . . ?
S3 Fe1 S2 85.727(19) . . ?
N1 Fe1 S4 104.17(5) . . ?
S3 Fe1 S4 89.510(19) . . ?
S2 Fe1 S4 157.65(2) . . ?
N1 Fe1 S1 111.69(5) . . ?
S3 Fe1 S1 150.92(2) . . ?
S2 Fe1 S1 88.329(18) . . ?
S4 Fe1 S1 85.282(18) . . ?
O5 N1 Fe1 156.23(15) . . ?
C14 N2 C5 123.16(15) . . ?
C14 N2 H2 118.4 . . ?
C5 N2 H2 118.4 . . ?
C11 N3 C10 123.03(16) . . ?
C11 N3 H3 118.5 . . ?
C10 N3 H3 118.5 . . ?
C1 S1 Fe1 107.01(6) . . ?
C2 S2 Fe1 107.70(6) . . ?
C3 S3 Fe1 105.89(6) . . ?
C4 S4 Fe1 105.58(6) . . ?

loop_
_geom_bond_atom_site_label_1
_geom_bond_atom_site_label_2
_geom_bond_distance
_geom_bond_site_symmetry_2
_geom_bond_publ_flag
C1 O1 1.218(2) . ?
C1 C2 1.541(2) . ?
C1 S1 1.7356(18) . ?
C2 O2 1.233(2) . ?
C2 S2 1.7134(18) . ?
C3 O3 1.222(2) . ?
C3 C4 1.545(2) . ?
C3 S3 1.7335(18) . ?
C4 O4 1.233(2) . ?
C4 S4 1.7134(18) . ?
C5 N2 1.340(2) . ?
C5 C6 1.381(3) . ?
C5 H5 0.9500 . ?
C6 C7 1.385(3) . ?
C6 H6 0.9500 . ?
C7 C8 1.384(2) . ?
C7 H7 0.9500 . ?
C8 C14 1.391(2) . ?
C8 C9 1.484(2) . ?
C9 C10 1.387(2) . ?
C9 C13 1.393(2) . ?
C10 N3 1.341(2) . ?
C10 H10 0.9500 . ?
C11 N3 1.335(2) . ?
C11 C12 1.376(3) . ?
C11 H11 0.9500 . ?
C12 C13 1.382(3) . ?
C12 H12 0.9500 . ?
C13 H13 0.9500 . ?
C14 N2 1.338(2) . ?
C14 H14 0.9500 . ?
Fe1 N1 1.6916(15) . ?
Fe1 S3 2.2478(6) . ?
Fe1 S2 2.2517(6) . ?
Fe1 S4 2.2724(6) . ?
Fe1 S1 2.2795(7) . ?
N1 O5 1.172(2) . ?
N2 H2 0.8800 . ?
N3 H3 0.8800 . ?

loop_
_geom_torsion_atom_site_label_1
_geom_torsion_atom_site_label_2
_geom_torsion_atom_site_label_3
_geom_torsion_atom_site_label_4
_geom_torsion
_geom_torsion_site_symmetry_1
_geom_torsion_site_symmetry_2
_geom_torsion_site_symmetry_3
_geom_torsion_site_symmetry_4
_geom_torsion_publ_flag
O1 C1 C2 O2 0.8(3) . . . . ?
S1 C1 C2 O2 -178.46(13) . . . . ?
O1 C1 C2 S2 179.49(14) . . . . ?
S1 C1 C2 S2 0.24(19) . . . . ?
O3 C3 C4 O4 2.1(3) . . . . ?
S3 C3 C4 O4 -175.71(13) . . . . ?
O3 C3 C4 S4 -179.23(14) . . . . ?
S3 C3 C4 S4 2.99(19) . . . . ?
N2 C5 C6 C7 0.3(3) . . . . ?
C5 C6 C7 C8 -1.0(3) . . . . ?
C6 C7 C8 C14 0.9(3) . . . . ?
C6 C7 C8 C9 179.83(17) . . . . ?
C7 C8 C9 C10 28.7(2) . . . . ?
C14 C8 C9 C10 -152.36(17) . . . . ?
C7 C8 C9 C13 -151.21(18) . . . . ?
C14 C8 C9 C13 27.7(2) . . . . ?
C13 C9 C10 N3 -0.8(2) . . . . ?
C8 C9 C10 N3 179.26(15) . . . . ?
N3 C11 C12 C13 -0.8(3) . . . . ?
C11 C12 C13 C9 -1.1(3) . . . . ?
C10 C9 C13 C12 1.9(3) . . . . ?
C8 C9 C13 C12 -178.18(17) . . . . ?
C7 C8 C14 N2 -0.1(2) . . . . ?
C9 C8 C14 N2 -179.08(15) . . . . ?
S3 Fe1 N1 O5 -28.7(3) . . . . ?
S2 Fe1 N1 O5 58.0(3) . . . . ?
S4 Fe1 N1 O5 -120.1(3) . . . . ?
S1 Fe1 N1 O5 149.4(3) . . . . ?
C8 C14 N2 C5 -0.6(3) . . . . ?
C6 C5 N2 C14 0.4(3) . . . . ?
C12 C11 N3 C10 1.9(3) . . . . ?
C9 C10 N3 C11 -1.1(3) . . . . ?
O1 C1 S1 Fe1 173.41(15) . . . . ?
C2 C1 S1 Fe1 -7.39(14) . . . . ?
N1 Fe1 S1 C1 -89.03(8) . . . . ?
S3 Fe1 S1 C1 87.14(7) . . . . ?
S2 Fe1 S1 C1 9.01(6) . . . . ?
S4 Fe1 S1 C1 167.58(6) . . . . ?
O2 C2 S2 Fe1 -174.21(13) . . . . ?
C1 C2 S2 Fe1 7.16(14) . . . . ?
N1 Fe1 S2 C2 102.74(8) . . . . ?
S3 Fe1 S2 C2 -160.45(6) . . . . ?
S4 Fe1 S2 C2 -82.24(8) . . . . ?
S1 Fe1 S2 C2 -8.94(6) . . . . ?
O3 C3 S3 Fe1 169.74(15) . . . . ?
C4 C3 S3 Fe1 -12.61(14) . . . . ?
N1 Fe1 S3 C3 -90.61(8) . . . . ?
S2 Fe1 S3 C3 171.76(6) . . . . ?
S4 Fe1 S3 C3 13.61(6) . . . . ?
S1 Fe1 S3 C3 92.98(7) . . . . ?
O4 C4 S4 Fe1 -173.20(14) . . . . ?
C3 C4 S4 Fe1 8.19(14) . . . . ?
N1 Fe1 S4 C4 85.16(8) . . . . ?
S3 Fe1 S4 C4 -12.28(7) . . . . ?
S2 Fe1 S4 C4 -89.76(8) . . . . ?
S1 Fe1 S4 C4 -163.64(7) . . . . ?
